data_7226490
loop_
_publ_author_name
'Liang, Lijuan'
'Zhao, Liancheng'
'Zeng, Xianshun'

_publ_section_title
;
 Synthesis, optical, and chemical properties of a \p-extended rhodol
 derivative and its derivatives with selectivity and sensitivity for
 sensing Hg2+in aqueous media
;
_journal_issue 88
_journal_name_full 'RSC Adv.'
_journal_page_first 85165
_journal_paper_doi 10.1039/C6RA17024B
_journal_volume 6
_journal_year 2016
_chemical_formula_moiety '4(C38 H26.68 N O7), 11(C3 H7 N O)'
_chemical_formula_sum 'C185 H183.72 N15 O39'
_chemical_formula_weight 3241.18
_space_group_crystal_system monoclinic
_space_group_IT_number 14
_space_group_name_Hall '-P 2ybc'
_space_group_name_H-M_alt 'P 1 21/c 1'
_symmetry_space_group_name_Hall '-P 2ybc'
_symmetry_space_group_name_H-M 'P 1 21/c 1'
_atom_sites_solution_hydrogens geom
_atom_sites_solution_primary direct
_audit_creation_date 2015-05-28
_audit_creation_method
;
Olex2 1.2
(compiled 2015.01.26 svn.r3150 for OlexSys, GUI svn.r4998)
;
_audit_update_record
;
2015-10-27 deposited with the CCDC.
2016-09-02 downloaded from the CCDC.
;
_cell_angle_alpha 90
_cell_angle_beta 103.302(3)
_cell_angle_gamma 90
_cell_formula_units_Z 1
_cell_length_a 24.9088(7)
_cell_length_b 7.79540(17)
_cell_length_c 22.8886(6)
_cell_measurement_reflns_used 7269
_cell_measurement_temperature 173.00(10)
_cell_measurement_theta_max 74.2110
_cell_measurement_theta_min 3.9730
_cell_volume 4325.1(2)
_computing_cell_refinement
;
CrysAlisPro, Agilent Technologies,
Version 1.171.37.35 (release 13-08-2014 CrysAlis171 .NET)
(compiled Aug 13 2014,18:06:01)
;
_computing_data_collection
;
CrysAlisPro, Agilent Technologies,
Version 1.171.37.35 (release 13-08-2014 CrysAlis171 .NET)
(compiled Aug 13 2014,18:06:01)
;
_computing_data_reduction
;
CrysAlisPro, Agilent Technologies,
Version 1.171.37.35 (release 13-08-2014 CrysAlis171 .NET)
(compiled Aug 13 2014,18:06:01)
;
_computing_molecular_graphics 'Olex2 (Dolomanov et al., 2009)'
_computing_publication_material 'Olex2 (Dolomanov et al., 2009)'
_computing_structure_refinement 'ShelXL (Sheldrick, 2008)'
_computing_structure_solution 'ShelXT (Sheldrick, 2015)'
_diffrn_ambient_environment N~2~
_diffrn_ambient_temperature 173.00(10)
_diffrn_detector 'CCD plate'
_diffrn_detector_area_resol_mean 5.2740
_diffrn_detector_type AtlasS2
_diffrn_measured_fraction_theta_full 0.995
_diffrn_measured_fraction_theta_max 0.967
_diffrn_measurement_details
;
  1 omega  -41.00   33.00   1.0000    1.0000
omega____ theta____ kappa____ phi______ frames
    -      -38.5000   38.0000   60.0000 74

  2 omega   38.00   64.00   1.0000    1.0000
omega____ theta____ kappa____ phi______ frames
    -       43.1514 -125.0000 -180.0000 26

  3 omega   90.00  122.00   1.0000    2.2800
omega____ theta____ kappa____ phi______ frames
    -      106.0351 -125.0000 -120.0000 32

  4 omega   37.00   96.00   1.0000    2.2800
omega____ theta____ kappa____ phi______ frames
    -      106.0351  -45.0000 -120.0000 59

  5 omega   99.00  178.00   1.0000    2.2800
omega____ theta____ kappa____ phi______ frames
    -      106.0351   30.0000    0.0000 79

  6 omega  121.00  171.00   1.0000    2.2800
omega____ theta____ kappa____ phi______ frames
    -      106.0351  125.0000    0.0000 50

  7 omega   52.00   89.00   1.0000    2.2800
omega____ theta____ kappa____ phi______ frames
    -      106.0351  -30.0000   90.0000 37

  8 omega   75.00  107.00   1.0000    2.2800
omega____ theta____ kappa____ phi______ frames
    -      106.0351  -95.0000   63.0000 32

  9 omega   41.00   86.00   1.0000    2.2800
omega____ theta____ kappa____ phi______ frames
    -      106.0351  -30.0000   60.0000 45

 10 omega   41.00   73.00   1.0000    2.2800
omega____ theta____ kappa____ phi______ frames
    -      106.0351  -95.0000   63.0000 32

 11 omega   33.00   86.00   1.0000    2.2800
omega____ theta____ kappa____ phi______ frames
    -      106.0351  -30.0000 -180.0000 53

 12 omega -115.00   -5.00   1.0000    1.0000
omega____ theta____ kappa____ phi______ frames
    -      -38.5000  -19.0000   60.0000 110
;
_diffrn_measurement_device 'four-circle diffractometer'
_diffrn_measurement_device_type 'SuperNova, Dual, Cu at zero, AtlasS2'
_diffrn_measurement_method '\w scans'
_diffrn_orient_matrix_UB_11 -0.0279737000
_diffrn_orient_matrix_UB_12 0.0502810000
_diffrn_orient_matrix_UB_13 -0.0649929000
_diffrn_orient_matrix_UB_21 0.0523578000
_diffrn_orient_matrix_UB_22 -0.0529557000
_diffrn_orient_matrix_UB_23 -0.0205065000
_diffrn_orient_matrix_UB_31 -0.0226789000
_diffrn_orient_matrix_UB_32 -0.1836477000
_diffrn_orient_matrix_UB_33 -0.0118445000
_diffrn_radiation_monochromator mirror
_diffrn_radiation_probe x-ray
_diffrn_radiation_type CuK\a
_diffrn_radiation_wavelength 1.54184
_diffrn_reflns_av_R_equivalents 0.0332
_diffrn_reflns_av_unetI/netI 0.0405
_diffrn_reflns_Laue_measured_fraction_full 0.995
_diffrn_reflns_Laue_measured_fraction_max 0.967
_diffrn_reflns_limit_h_max 28
_diffrn_reflns_limit_h_min -30
_diffrn_reflns_limit_k_max 5
_diffrn_reflns_limit_k_min -9
_diffrn_reflns_limit_l_max 28
_diffrn_reflns_limit_l_min -27
_diffrn_reflns_number 16738
_diffrn_reflns_point_group_measured_fraction_full 0.995
_diffrn_reflns_point_group_measured_fraction_max 0.967
_diffrn_reflns_theta_full 67.684
_diffrn_reflns_theta_max 74.481
_diffrn_reflns_theta_min 3.647
_diffrn_source 'sealed X-ray tube'
_diffrn_source_type 'SuperNova (Cu) X-ray Source'
_exptl_absorpt_coefficient_mu 0.721
_exptl_absorpt_correction_T_max 1.00000
_exptl_absorpt_correction_T_min 0.85940
_exptl_absorpt_correction_type multi-scan
_exptl_absorpt_process_details
;
CrysAlisPro, Agilent Technologies,
Version 1.171.37.35 (release 13-08-2014 CrysAlis171 .NET)
(compiled Aug 13 2014,18:06:01)
Empirical absorption correction using spherical harmonics,
 implemented in SCALE3 ABSPACK scaling algorithm.
;
_exptl_crystal_colour colourless
_exptl_crystal_colour_primary colourless
_exptl_crystal_density_diffrn 1.244
_exptl_crystal_description block
_exptl_crystal_F_000 1711
_exptl_crystal_size_max 0.24
_exptl_crystal_size_mid 0.15
_exptl_crystal_size_min 0.14
_refine_diff_density_max 0.862
_refine_diff_density_min -0.956
_refine_diff_density_rms 0.085
_refine_ls_extinction_method none
_refine_ls_goodness_of_fit_ref 1.037
_refine_ls_hydrogen_treatment constr
_refine_ls_matrix_type full
_refine_ls_number_parameters 624
_refine_ls_number_reflns 8556
_refine_ls_number_restraints 162
_refine_ls_restrained_S_all 1.102
_refine_ls_R_factor_all 0.1004
_refine_ls_R_factor_gt 0.0874
_refine_ls_shift/su_max 0.001
_refine_ls_shift/su_mean 0.000
_refine_ls_structure_factor_coef Fsqd
_refine_ls_weighting_details 'w=1/[\s^2^(Fo^2^)+(0.1723P)^2^+3.5275P] where P=(Fo^2^+2Fc^2^)/3'
_refine_ls_weighting_scheme calc
_refine_ls_wR_factor_gt 0.2535
_refine_ls_wR_factor_ref 0.2728
_reflns_Friedel_coverage 0.000
_reflns_number_gt 6892
_reflns_number_total 8556
_reflns_threshold_expression 'I > 2\s(I)'
_cod_data_source_file c6ra17024b2.cif
_cod_data_source_block a150527a
_cod_original_cell_volume 4325.13(19)
_cod_database_code 7226490
_shelx_space_group_comment
;
The symmetry employed for this shelxl refinement is uniquely defined
by the following loop, which should always be used as a source of
symmetry information in preference to the above space-group names.
They are only intended as comments.
;
_reflns_odcompleteness_completeness 99.87
_reflns_odcompleteness_iscentric 1
_reflns_odcompleteness_theta 66.97
_olex2_refinement_description
;
1. Fixed Uiso
 At 1.2 times of:
  All C(H) groups, All C(H,H) groups
 At 1.5 times of:
  All C(H,H,H) groups, All O(H) groups
2. Restrained distances
 N01E-C3 = N1-C3
 1.38 with sigma of 0.01
 N01E-C1C = N1-C37 = N1-C35 = N01E-C1A
 1.45 with sigma of 0.01
 C38-C37 = C1C-C1B = C1D-C1A = C36-C35
 1.5 with sigma of 0.01
 N01E-C1B
 2.44 with sigma of 0.01
 N01E-C1D
 2.44 with sigma of 0.01
 C36-N1
 2.44 with sigma of 0.01
 C38-N1
 2.44 with sigma of 0.01
 C37-C35 = C1C-C1A
 2.45 with sigma of 0.01
 N4'-C43' = N4'-C44'
 1.45 with sigma of 0.01
 N4'-C42'
 1.36 with sigma of 0.01
 O9'-C42'
 1.23 with sigma of 0.01
 H4-H1CB
 2.12 with sigma of 0.01
 C4-N01E \\sim N01E-C2
 with sigma of 0.001
 C4-N1 \\sim N1-C2
 with sigma of 0.001
 C44'-C42' \\sim C42'-C43'
 with sigma of 0.01
3. Uiso/Uaniso restraints and constraints
C43' \\sim N4' \\sim C44' \\sim C42' \\sim O9': within 2A with sigma of 0.001
and sigma for terminal atoms of 0.002
C44 \\sim C43 \\sim N4 \\sim C42 \\sim O9: within 2A with sigma of 0.001 and
sigma for terminal atoms of 0.002
Uanis(N1) \\sim Ueq, Uanis(C35) \\sim Ueq, Uanis(C36) \\sim Ueq, Uanis(C37)
\\sim Ueq, Uanis(C38) \\sim Ueq, Uanis(O9) \\sim Ueq, Uanis(C42) \\sim Ueq,
Uanis(N4) \\sim Ueq, Uanis(C44) \\sim Ueq, Uanis(C43) \\sim Ueq: with sigma of
0.005 and sigma for terminal atoms of 0.01
Uanis(O9') \\sim Ueq, Uanis(N4') \\sim Ueq, Uanis(C44') \\sim Ueq, Uanis(C42')
\\sim Ueq, Uanis(C43') \\sim Ueq: with sigma of 0.005 and sigma for terminal
atoms of 0.01
Uanis(C37) = Uanis(C1C)
Uanis(N01E) = Uanis(N1)
Uanis(C1B) = Uanis(C38)
Uanis(C37) = Uanis(C1C)
Uanis(N1) = Uanis(N01E)
Uanis(C35) = Uanis(C1A)
Uanis(C36) = Uanis(C1D)
4. Others
 Sof(N01E)=Sof(C1A)=Sof(H1A)=Sof(C1B)=Sof(H1BA)=Sof(H1BB)=Sof(H1BC)=Sof(C1C)=
 Sof(H1CA)=Sof(H1CB)=Sof(C1D)=Sof(H1DA)=Sof(H1DB)=Sof(H1DC)=1-FVAR(1)
 Sof(N1)=Sof(C38)=Sof(H38A)=Sof(H38B)=Sof(H38C)=Sof(C35)=Sof(H35A)=Sof(H35B)=
 Sof(C37)=Sof(H37A)=Sof(H37B)=Sof(C36)=Sof(H36A)=Sof(H36B)=Sof(H36C)=FVAR(1)
 Fixed Sof: O9(0.75) N4(0.75) C43(0.75) H43A(0.75) H43B(0.75) H43C(0.75)
 C42(0.75) H42(0.75) C44(0.75) H44A(0.75) H44B(0.75) H44C(0.75) O10(0.75)
 N3(0.75) C47(0.75) H47A(0.75) H47B(0.75) H47C(0.75) C45(0.75) H45(0.75)
 C46(0.75) H46A(0.75) H46B(0.75) H46C(0.75) O9'(0.25) N4'(0.25) C44'(0.25)
 H44D(0.25) H44E(0.25) H44F(0.25) C42'(0.25) H42'(0.25) C43'(0.25) H43D(0.25)
 H43E(0.25) H43F(0.25)
5.a Secondary CH2 refined with riding coordinates:
 C35(H35A,H35B), C37(H37A,H37B), C1C(H1CA,H1CB)
5.b Aromatic/amide H refined with riding coordinates:
 C19(H19), C16(H16), C11(H11), C17(H17), C26(H26), C23(H23), C33(H33),
 C25(H25), C12(H12), C24(H24), C5(H5A), C30(H30), C32(H32), C31(H31), C2(H2),
 C4(H4), C1A(H1A), C42(H42), C39(H39), C45(H45), C42'(H42')
5.c Idealised Me refined as rotating group:
 C38(H38A,H38B,H38C), C36(H36A,H36B,H36C), C1B(H1BA,H1BB,H1BC), C1D(H1DA,H1DB,
 H1DC), C43(H43A,H43B,H43C), C44(H44A,H44B,H44C), C41(H41A,H41B,H41C), C40(H40A,
 H40B,H40C), C47(H47A,H47B,H47C), C46(H46A,H46B,H46C), C44'(H44D,H44E,H44F),
 C43'(H43D,H43E,H43F)
5.d Idealised tetrahedral OH refined as rotating group:
 O5(H5)
;
_shelx_shelxl_version_number 2014/7
_olex2_submission_special_instructions 'No special instructions were received'

loop_
_space_group_symop_operation_xyz
'x, y, z'
'-x, y+1/2, -z+1/2'
'-x, -y, -z'
'x, -y-1/2, z-1/2'

loop_
_atom_site_label
_atom_site_type_symbol
_atom_site_fract_x
_atom_site_fract_y
_atom_site_fract_z
_atom_site_U_iso_or_equiv
_atom_site_adp_type
_atom_site_occupancy
_atom_site_site_symmetry_order
_atom_site_calc_flag
_atom_site_refinement_flags_posn
_atom_site_refinement_flags_adp
_atom_site_refinement_flags_occupancy
_atom_site_disorder_assembly
_atom_site_disorder_group
O2 O 0.17900(7) 0.4349(2) 0.70204(7) 0.0286(4) Uani 1 1 d . . . . .
O3 O 0.15351(8) 0.5170(2) 0.86268(7) 0.0293(4) Uani 1 1 d . . . . .
O6 O 0.24928(8) 0.4915(2) 0.62566(8) 0.0330(4) Uani 1 1 d . . . . .
O1 O 0.37116(8) 0.5435(3) 0.76981(9) 0.0429(5) Uani 1 1 d . . . . .
O4 O 0.13758(10) 0.5754(3) 0.95284(8) 0.0428(5) Uani 1 1 d . . . . .
O5 O -0.00710(8) 0.2777(3) 0.62758(9) 0.0407(5) Uani 1 1 d . . . . .
H5 H 0.0059 0.2436 0.5998 0.061 Uiso 1 1 calc GR . . . .
O7 O 0.17830(11) 0.4483(4) 0.54707(10) 0.0564(6) Uani 1 1 d . . . . .
C21 C 0.14369(10) 0.7920(3) 0.82147(10) 0.0254(5) Uani 1 1 d . . . . .
C20 C 0.12584(10) 0.4449(3) 0.70908(10) 0.0244(5) Uani 1 1 d . . . . .
C9 C 0.22100(10) 0.5019(3) 0.74533(10) 0.0251(5) Uani 1 1 d . . . . .
C28 C 0.25673(10) 0.2155(3) 0.66652(11) 0.0277(5) Uani 1 1 d . . . . .
C14 C 0.15506(10) 0.6093(3) 0.80606(10) 0.0248(5) Uani 1 1 d . . . . .
C22 C 0.13774(10) 0.8007(3) 0.87973(11) 0.0275(5) Uani 1 1 d . . . . .
C8 C 0.27376(10) 0.4809(3) 0.73397(11) 0.0267(5) Uani 1 1 d . . . . .
C15 C 0.11161(10) 0.5299(3) 0.75692(10) 0.0252(5) Uani 1 1 d . . . . .
C19 C 0.08711(10) 0.3612(3) 0.66481(10) 0.0275(5) Uani 1 1 d . . . . .
H19 H 0.0978 0.3075 0.6330 0.033 Uiso 1 1 calc R . . . .
C16 C 0.05623(11) 0.5263(3) 0.75935(11) 0.0290(5) Uani 1 1 d . . . . .
H16 H 0.0454 0.5827 0.7906 0.035 Uiso 1 1 calc R . . . .
C10 C 0.21211(10) 0.5871(3) 0.79533(10) 0.0270(5) Uani 1 1 d . . . . .
C27 C 0.14253(11) 0.6270(3) 0.90489(10) 0.0293(5) Uani 1 1 d . . . . .
C7 C 0.28148(10) 0.3935(3) 0.67753(11) 0.0272(5) Uani 1 1 d . . . . .
C18 C 0.03267(10) 0.3589(3) 0.66867(11) 0.0301(5) Uani 1 1 d . . . . .
C13 C 0.31792(11) 0.5503(3) 0.77571(12) 0.0319(5) Uani 1 1 d . . . . .
C29 C 0.21664(11) 0.2141(4) 0.61344(11) 0.0332(6) Uani 1 1 d . . . . .
C11 C 0.25817(11) 0.6543(3) 0.83581(11) 0.0333(6) Uani 1 1 d . . . . .
H11 H 0.2533 0.7127 0.8696 0.040 Uiso 1 1 calc R . . . .
C17 C 0.01691(11) 0.4415(4) 0.71681(12) 0.0331(6) Uani 1 1 d . . . . .
H17 H -0.0197 0.4390 0.7199 0.040 Uiso 1 1 calc R . . . .
C26 C 0.13992(11) 0.9392(3) 0.78642(12) 0.0319(5) Uani 1 1 d . . . . .
H26 H 0.1433 0.9344 0.7468 0.038 Uiso 1 1 calc R . . . .
C23 C 0.12922(12) 0.9558(3) 0.90672(12) 0.0356(6) Uani 1 1 d . . . . .
H23 H 0.1259 0.9603 0.9463 0.043 Uiso 1 1 calc R . . . .
C33 C 0.26955(12) 0.0681(4) 0.70036(13) 0.0359(6) Uani 1 1 d . . . . .
H33 H 0.2960 0.0686 0.7365 0.043 Uiso 1 1 calc R . . . .
C34 C 0.21046(12) 0.3894(4) 0.58960(12) 0.0374(6) Uani 1 1 d . . . . .
C6 C 0.34090(11) 0.3969(4) 0.67441(12) 0.0333(6) Uani 1 1 d . . . . .
C25 C 0.13085(13) 1.0935(3) 0.81281(14) 0.0400(6) Uani 1 1 d . . . . .
H25 H 0.1279 1.1937 0.7903 0.048 Uiso 1 1 calc R . . . .
C12 C 0.31030(11) 0.6358(4) 0.82670(12) 0.0376(6) Uani 1 1 d . . . . .
H12 H 0.3405 0.6800 0.8544 0.045 Uiso 1 1 calc R . . . .
C1 C 0.38194(12) 0.4714(4) 0.71860(13) 0.0395(6) Uani 1 1 d . . . . .
C3 C 0.45351(14) 0.4089(7) 0.66593(18) 0.0664(11) Uani 1 1 d D . . . .
C24 C 0.12599(13) 1.1022(3) 0.87210(14) 0.0416(7) Uani 1 1 d . . . . .
H24 H 0.1205 1.2079 0.8886 0.050 Uiso 1 1 calc R . . . .
C5 C 0.35818(13) 0.3265(4) 0.62553(14) 0.0433(7) Uani 1 1 d . . . . .
H5A H 0.3322 0.2735 0.5951 0.052 Uiso 1 1 calc R . . . .
C30 C 0.18857(13) 0.0663(4) 0.59141(15) 0.0461(7) Uani 1 1 d . . . . .
H30 H 0.1617 0.0665 0.5557 0.055 Uiso 1 1 calc R . . . .
C32 C 0.24147(14) -0.0807(4) 0.67839(17) 0.0476(7) Uani 1 1 d . . . . .
H32 H 0.2493 -0.1819 0.7002 0.057 Uiso 1 1 calc R . . . .
C31 C 0.20205(14) -0.0821(4) 0.62481(18) 0.0532(9) Uani 1 1 d . . . . .
H31 H 0.1843 -0.1843 0.6110 0.064 Uiso 1 1 calc R . . . .
C2 C 0.43660(12) 0.4793(6) 0.71540(15) 0.0543(9) Uani 1 1 d D . . . .
H2 H 0.4624 0.5316 0.7461 0.065 Uiso 1 1 calc R . . . .
C4 C 0.41211(12) 0.3329(5) 0.62091(16) 0.0579(9) Uani 1 1 d D . . . .
H4 H 0.4216 0.2860 0.5873 0.069 Uiso 1 1 calc DR . . . .
N1 N 0.50679(19) 0.4345(8) 0.65782(18) 0.0713(16) Uani 0.681(6) 1 d D U P A 1
C38 C 0.5229(4) 0.1637(12) 0.6067(5) 0.142(4) Uani 0.681(6) 1 d D U P A 1
H38A H 0.5238 0.1276 0.5669 0.214 Uiso 0.681(6) 1 calc GR . P A 1
H38B H 0.4895 0.1237 0.6163 0.214 Uiso 0.681(6) 1 calc GR . P A 1
H38C H 0.5540 0.1170 0.6349 0.214 Uiso 0.681(6) 1 calc GR . P A 1
C35 C 0.5464(2) 0.5580(8) 0.7001(3) 0.0621(13) Uani 0.681(6) 1 d D U P A 1
H35A H 0.5721 0.6074 0.6788 0.075 Uiso 0.681(6) 1 calc R . P A 1
H35B H 0.5253 0.6508 0.7121 0.075 Uiso 0.681(6) 1 calc R . P A 1
C37 C 0.5249(3) 0.3602(10) 0.6101(3) 0.080(2) Uani 0.681(6) 1 d D U P A 1
H37A H 0.5626 0.3963 0.6127 0.095 Uiso 0.681(6) 1 calc R . P A 1
H37B H 0.5026 0.4054 0.5729 0.095 Uiso 0.681(6) 1 calc R . P A 1
C36 C 0.5773(4) 0.4678(15) 0.7540(3) 0.086(2) Uani 0.681(6) 1 d D U P A 1
H36A H 0.5977 0.3746 0.7422 0.128 Uiso 0.681(6) 1 calc GR . P A 1
H36B H 0.5520 0.4238 0.7762 0.128 Uiso 0.681(6) 1 calc GR . P A 1
H36C H 0.6024 0.5462 0.7787 0.128 Uiso 0.681(6) 1 calc GR . P A 1
N01E N 0.5091(3) 0.3685(16) 0.6702(3) 0.0713(16) Uani 0.319(6) 1 d D . P A 2
C1A C 0.5546(4) 0.4439(17) 0.7076(4) 0.0621(13) Uani 0.319(6) 1 d D . P A 2
H1A H 0.5775 0.5073 0.6889 0.075 Uiso 0.319(6) 1 calc R . P A 2
C1B C 0.5174(9) 0.436(3) 0.5671(7) 0.142(4) Uani 0.319(6) 1 d D . P A 2
H1BA H 0.4929 0.3970 0.5308 0.214 Uiso 0.319(6) 1 calc GR . P A 2
H1BB H 0.5526 0.4641 0.5591 0.214 Uiso 0.319(6) 1 calc GR . P A 2
H1BC H 0.5021 0.5359 0.5816 0.214 Uiso 0.319(6) 1 calc GR . P A 2
C1C C 0.5247(5) 0.295(2) 0.6141(5) 0.080(2) Uani 0.319(6) 1 d D . P A 2
H1CA H 0.5627 0.2559 0.6240 0.095 Uiso 0.319(6) 1 calc R . P A 2
H1CB H 0.5012 0.1981 0.5989 0.095 Uiso 0.319(6) 1 calc DR . P A 2
C1D C 0.5702(9) 0.435(4) 0.7715(5) 0.086(2) Uani 0.319(6) 1 d D . P A 2
H1DA H 0.5397 0.3948 0.7866 0.128 Uiso 0.319(6) 1 calc GR . P A 2
H1DB H 0.5808 0.5476 0.7874 0.128 Uiso 0.319(6) 1 calc GR . P A 2
H1DC H 0.6008 0.3582 0.7834 0.128 Uiso 0.319(6) 1 calc GR . P A 2
O9 O 0.3821(2) 1.3712(8) 0.9907(2) 0.1025(12) Uani 0.75 1 d . U P B 1
N4 N 0.3069(3) 1.2601(8) 0.9245(3) 0.0811(9) Uani 0.75 1 d . U P B 1
C43 C 0.2884(3) 1.1625(11) 0.8711(3) 0.0820(13) Uani 0.75 1 d . U P B 1
H43A H 0.2746 1.2386 0.8381 0.123 Uiso 0.75 1 calc GR . P B 1
H43B H 0.2595 1.0862 0.8761 0.123 Uiso 0.75 1 calc GR . P B 1
H43C H 0.3186 1.0970 0.8632 0.123 Uiso 0.75 1 calc GR . P B 1
C42 C 0.3599(3) 1.2988(10) 0.9441(3) 0.0849(10) Uani 0.75 1 d . U P B 1
H42 H 0.3829 1.2671 0.9192 0.102 Uiso 0.75 1 calc R . P B 1
C44 C 0.2693(3) 1.3103(10) 0.9589(3) 0.0828(12) Uani 0.75 1 d . U P B 1
H44A H 0.2394 1.3725 0.9339 0.124 Uiso 0.75 1 calc GR . P B 1
H44B H 0.2878 1.3822 0.9914 0.124 Uiso 0.75 1 calc GR . P B 1
H44C H 0.2552 1.2103 0.9747 0.124 Uiso 0.75 1 calc GR . P B 1
O8 O 0.04078(9) 0.1892(3) 0.53861(10) 0.0500(6) Uani 1 1 d . . . . .
N2 N -0.01329(11) 0.2219(3) 0.44427(11) 0.0419(6) Uani 1 1 d . . . . .
C41 C -0.0231(2) 0.1723(5) 0.38166(15) 0.0705(12) Uani 1 1 d . . . . .
H41A H 0.0100 0.1236 0.3739 0.106 Uiso 1 1 calc GR . . . .
H41B H -0.0334 0.2715 0.3568 0.106 Uiso 1 1 calc GR . . . .
H41C H -0.0522 0.0891 0.3729 0.106 Uiso 1 1 calc GR . . . .
C39 C 0.03185(13) 0.1706(4) 0.48388(14) 0.0425(7) Uani 1 1 d . . . . .
H39 H 0.0590 0.1159 0.4688 0.051 Uiso 1 1 calc R . . . .
C40 C -0.05761(15) 0.3080(5) 0.46446(16) 0.0553(8) Uani 1 1 d . . . . .
H40A H -0.0807 0.2241 0.4773 0.083 Uiso 1 1 calc GR . . . .
H40B H -0.0792 0.3742 0.4321 0.083 Uiso 1 1 calc GR . . . .
H40C H -0.0422 0.3827 0.4974 0.083 Uiso 1 1 calc GR . . . .
O10 O 0.3568(2) 0.8521(7) 0.9461(2) 0.0939(14) Uani 0.75 1 d . . P C 3
N3 N 0.3353(2) 0.7576(6) 1.0317(2) 0.0622(11) Uani 0.75 1 d . . P C 3
C47 C 0.3524(3) 0.6861(9) 1.0916(3) 0.0804(17) Uani 0.75 1 d . . P C 3
H47A H 0.3369 0.5735 1.0922 0.121 Uiso 0.75 1 calc GR . P C 3
H47B H 0.3397 0.7585 1.1195 0.121 Uiso 0.75 1 calc GR . P C 3
H47C H 0.3919 0.6789 1.1027 0.121 Uiso 0.75 1 calc GR . P C 3
C45 C 0.3700(3) 0.7961(11) 0.9979(3) 0.0861(19) Uani 0.75 1 d . . P C 3
H45 H 0.4074 0.7795 1.0144 0.103 Uiso 0.75 1 calc R . P C 3
C46 C 0.2790(3) 0.7870(12) 1.0093(3) 0.094(2) Uani 0.75 1 d . . P C 3
H46A H 0.2592 0.6811 1.0088 0.142 Uiso 0.75 1 calc GR . P C 3
H46B H 0.2729 0.8319 0.9693 0.142 Uiso 0.75 1 calc GR . P C 3
H46C H 0.2661 0.8681 1.0346 0.142 Uiso 0.75 1 calc GR . P C 3
O9' O 0.3355(8) 1.080(3) 0.8467(9) 0.120(4) Uani 0.25 1 d D U P D 2
N4' N 0.3019(10) 1.167(3) 0.9248(10) 0.121(4) Uani 0.25 1 d D U P D 2
C44' C 0.3266(13) 1.028(4) 0.9646(11) 0.122(4) Uani 0.25 1 d D U P D 2
H44D H 0.2995 0.9404 0.9647 0.183 Uiso 0.25 1 calc GR . P D 2
H44E H 0.3395 1.0717 1.0046 0.183 Uiso 0.25 1 calc GR . P D 2
H44F H 0.3570 0.9802 0.9509 0.183 Uiso 0.25 1 calc GR . P D 2
C42' C 0.3043(13) 1.173(5) 0.8662(11) 0.121(4) Uani 0.25 1 d D U P D 2
H42' H 0.2818 1.2492 0.8404 0.145 Uiso 0.25 1 calc R . P D 2
C43' C 0.2560(11) 1.232(5) 0.9467(13) 0.120(4) Uani 0.25 1 d D U P D 2
H43D H 0.2333 1.1379 0.9537 0.180 Uiso 0.25 1 calc GR . P D 2
H43E H 0.2345 1.3079 0.9174 0.180 Uiso 0.25 1 calc GR . P D 2
H43F H 0.2695 1.2929 0.9835 0.180 Uiso 0.25 1 calc GR . P D 2

loop_
_atom_site_aniso_label
_atom_site_aniso_U_11
_atom_site_aniso_U_22
_atom_site_aniso_U_33
_atom_site_aniso_U_23
_atom_site_aniso_U_13
_atom_site_aniso_U_12
O2 0.0251(8) 0.0321(9) 0.0282(8) -0.0092(7) 0.0054(6) -0.0014(7)
O3 0.0432(10) 0.0201(8) 0.0248(8) 0.0043(6) 0.0082(7) 0.0010(7)
O6 0.0378(10) 0.0316(9) 0.0299(9) 0.0065(7) 0.0085(7) 0.0055(8)
O1 0.0283(9) 0.0570(13) 0.0425(11) -0.0082(9) 0.0064(8) -0.0049(9)
O4 0.0650(13) 0.0388(11) 0.0268(9) 0.0075(8) 0.0154(9) -0.0026(10)
O5 0.0313(10) 0.0476(12) 0.0419(11) -0.0116(9) 0.0058(8) -0.0086(8)
O7 0.0617(15) 0.0679(16) 0.0331(11) 0.0096(10) -0.0030(10) 0.0157(12)
C21 0.0288(11) 0.0199(11) 0.0279(11) -0.0011(9) 0.0077(9) -0.0004(9)
C20 0.0281(11) 0.0197(10) 0.0254(11) 0.0024(8) 0.0062(9) 0.0015(9)
C9 0.0295(12) 0.0188(10) 0.0259(11) -0.0014(8) 0.0039(9) -0.0002(9)
C28 0.0290(12) 0.0260(12) 0.0302(11) -0.0034(9) 0.0109(9) 0.0031(9)
C14 0.0331(12) 0.0195(11) 0.0218(10) 0.0023(8) 0.0065(9) 0.0001(9)
C22 0.0327(12) 0.0245(12) 0.0264(11) -0.0023(9) 0.0088(9) -0.0032(9)
C8 0.0294(12) 0.0213(11) 0.0290(12) 0.0001(9) 0.0057(9) 0.0006(9)
C15 0.0328(12) 0.0187(10) 0.0243(11) 0.0003(8) 0.0072(9) 0.0002(9)
C19 0.0319(12) 0.0239(11) 0.0264(11) -0.0038(9) 0.0059(9) 0.0006(9)
C16 0.0349(13) 0.0245(11) 0.0295(12) 0.0001(9) 0.0117(10) 0.0029(10)
C10 0.0343(13) 0.0203(11) 0.0261(11) -0.0003(9) 0.0064(9) 0.0003(9)
C27 0.0365(13) 0.0262(12) 0.0251(11) -0.0006(9) 0.0068(9) -0.0011(10)
C7 0.0305(12) 0.0237(11) 0.0278(11) 0.0029(9) 0.0074(9) 0.0040(9)
C18 0.0309(12) 0.0268(12) 0.0312(12) -0.0002(10) 0.0042(9) -0.0027(10)
C13 0.0282(12) 0.0314(13) 0.0350(13) 0.0004(10) 0.0054(10) -0.0008(10)
C29 0.0324(13) 0.0387(14) 0.0294(12) -0.0071(10) 0.0087(10) 0.0039(11)
C11 0.0373(13) 0.0318(13) 0.0294(12) -0.0086(10) 0.0047(10) -0.0017(11)
C17 0.0280(12) 0.0335(13) 0.0394(14) -0.0003(10) 0.0115(10) -0.0005(10)
C26 0.0419(14) 0.0246(12) 0.0314(12) 0.0026(9) 0.0131(10) -0.0005(10)
C23 0.0458(15) 0.0295(13) 0.0345(13) -0.0092(10) 0.0152(11) -0.0029(11)
C33 0.0379(14) 0.0284(13) 0.0428(14) 0.0023(11) 0.0125(11) 0.0041(11)
C34 0.0376(14) 0.0454(16) 0.0288(12) -0.0017(11) 0.0070(10) 0.0067(12)
C6 0.0303(13) 0.0325(13) 0.0392(13) 0.0032(11) 0.0120(10) 0.0021(10)
C25 0.0508(16) 0.0193(12) 0.0523(16) 0.0069(11) 0.0169(13) 0.0018(11)
C12 0.0323(13) 0.0404(15) 0.0367(13) -0.0064(11) 0.0009(10) -0.0057(11)
C1 0.0317(13) 0.0482(17) 0.0396(14) 0.0040(12) 0.0099(11) 0.0001(12)
C3 0.0375(17) 0.109(3) 0.058(2) 0.013(2) 0.0211(15) 0.0009(19)
C24 0.0549(17) 0.0197(12) 0.0536(17) -0.0108(11) 0.0193(13) -0.0035(11)
C5 0.0408(15) 0.0488(17) 0.0444(15) -0.0025(13) 0.0184(12) 0.0001(13)
C30 0.0411(16) 0.0471(18) 0.0480(16) -0.0194(14) 0.0058(13) -0.0006(13)
C32 0.0492(17) 0.0266(14) 0.070(2) 0.0016(13) 0.0196(15) 0.0012(12)
C31 0.0495(18) 0.0331(15) 0.079(2) -0.0207(15) 0.0189(16) -0.0088(13)
C2 0.0316(15) 0.081(3) 0.0511(18) 0.0042(17) 0.0113(13) -0.0035(15)
C4 0.0466(18) 0.079(3) 0.0551(19) 0.0017(18) 0.0262(15) 0.0089(18)
N1 0.0416(17) 0.114(4) 0.065(2) 0.020(3) 0.0258(17) 0.002(2)
C38 0.082(5) 0.226(9) 0.122(6) 0.004(7) 0.030(5) -0.007(6)
C35 0.041(2) 0.069(3) 0.081(3) -0.004(3) 0.025(2) 0.013(2)
C37 0.063(2) 0.099(5) 0.090(3) 0.014(3) 0.046(2) 0.010(3)
C36 0.072(4) 0.091(6) 0.097(5) -0.002(4) 0.027(4) -0.007(3)
N01E 0.0416(17) 0.114(4) 0.065(2) 0.020(3) 0.0258(17) 0.002(2)
C1A 0.041(2) 0.069(3) 0.081(3) -0.004(3) 0.025(2) 0.013(2)
C1B 0.082(5) 0.226(9) 0.122(6) 0.004(7) 0.030(5) -0.007(6)
C1C 0.063(2) 0.099(5) 0.090(3) 0.014(3) 0.046(2) 0.010(3)
C1D 0.072(4) 0.091(6) 0.097(5) -0.002(4) 0.027(4) -0.007(3)
O9 0.112(2) 0.096(2) 0.088(2) 0.0008(19) -0.0016(19) 0.000(2)
N4 0.0927(18) 0.0787(18) 0.0660(16) 0.0037(14) 0.0062(14) 0.0036(16)
C43 0.097(2) 0.079(2) 0.063(2) 0.0019(19) 0.0039(19) 0.000(2)
C42 0.0955(19) 0.0820(18) 0.0703(16) 0.0025(15) 0.0050(14) 0.0028(16)
C44 0.093(2) 0.084(2) 0.067(2) 0.007(2) 0.0090(19) 0.008(2)
O8 0.0469(12) 0.0585(14) 0.0432(12) -0.0106(10) 0.0077(9) -0.0013(10)
N2 0.0566(15) 0.0344(13) 0.0367(12) 0.0027(10) 0.0150(11) -0.0019(11)
C41 0.122(4) 0.053(2) 0.0349(16) 0.0050(15) 0.0150(19) 0.011(2)
C39 0.0480(16) 0.0379(15) 0.0455(16) -0.0030(12) 0.0190(13) -0.0001(13)
C40 0.0531(19) 0.060(2) 0.0539(19) 0.0120(16) 0.0135(15) 0.0081(16)
O10 0.105(4) 0.098(4) 0.076(3) -0.002(3) 0.016(2) -0.012(3)
N3 0.078(3) 0.051(2) 0.058(2) -0.0090(19) 0.015(2) 0.001(2)
C47 0.108(5) 0.067(4) 0.069(4) 0.008(3) 0.025(3) 0.005(3)
C45 0.081(4) 0.103(5) 0.072(4) 0.008(4) 0.013(3) -0.016(4)
C46 0.090(5) 0.134(7) 0.068(4) -0.015(4) 0.038(3) 0.024(4)
O9' 0.117(5) 0.127(5) 0.116(5) -0.006(3) 0.025(3) 0.006(3)
N4' 0.118(4) 0.127(5) 0.117(4) -0.004(3) 0.025(3) 0.005(3)
C44' 0.120(5) 0.127(5) 0.118(5) -0.004(3) 0.024(3) 0.005(3)
C42' 0.118(4) 0.127(5) 0.117(4) -0.004(3) 0.025(3) 0.005(3)
C43' 0.118(5) 0.126(5) 0.116(5) -0.004(3) 0.026(3) 0.004(3)

loop_
_atom_type_symbol
_atom_type_description
_atom_type_scat_dispersion_real
_atom_type_scat_dispersion_imag
_atom_type_scat_source
C C 0.0181 0.0091 'International Tables Vol C Tables 4.2.6.8 and 6.1.1.4'
H H 0.0000 0.0000 'International Tables Vol C Tables 4.2.6.8 and 6.1.1.4'
N N 0.0311 0.0180 'International Tables Vol C Tables 4.2.6.8 and 6.1.1.4'
O O 0.0492 0.0322 'International Tables Vol C Tables 4.2.6.8 and 6.1.1.4'

loop_
_geom_angle_atom_site_label_1
_geom_angle_atom_site_label_2
_geom_angle_atom_site_label_3
_geom_angle
C9 O2 C20 119.40(18)
C27 O3 C14 111.18(18)
C34 O6 C7 111.1(2)
C13 O1 C1 118.9(2)
C18 O5 H5 109.5
C22 C21 C14 109.9(2)
C22 C21 C26 120.6(2)
C26 C21 C14 129.4(2)
O2 C20 C15 123.1(2)
O2 C20 C19 114.5(2)
C19 C20 C15 122.4(2)
O2 C9 C8 114.4(2)
O2 C9 C10 122.7(2)
C10 C9 C8 122.9(2)
C29 C28 C7 109.7(2)
C33 C28 C7 129.5(2)
C33 C28 C29 120.8(3)
O3 C14 C21 102.05(17)
O3 C14 C15 107.07(18)
O3 C14 C10 107.46(18)
C15 C14 C21 115.0(2)
C15 C14 C10 111.98(19)
C10 C14 C21 112.42(19)
C21 C22 C27 108.5(2)
C21 C22 C23 122.2(2)
C23 C22 C27 129.3(2)
C9 C8 C7 121.2(2)
C13 C8 C9 116.9(2)
C13 C8 C7 121.8(2)
C20 C15 C14 121.0(2)
C16 C15 C20 117.0(2)
C16 C15 C14 121.8(2)
C20 C19 H19 120.4
C18 C19 C20 119.2(2)
C18 C19 H19 120.4
C15 C16 H16 119.0
C17 C16 C15 122.0(2)
C17 C16 H16 119.0
C9 C10 C14 121.7(2)
C9 C10 C11 117.7(2)
C11 C10 C14 120.6(2)
O3 C27 C22 108.28(19)
O4 C27 O3 121.0(2)
O4 C27 C22 130.7(2)
O6 C7 C28 102.35(19)
O6 C7 C8 107.50(19)
O6 C7 C6 108.13(19)
C8 C7 C28 115.3(2)
C6 C7 C28 112.1(2)
C6 C7 C8 110.7(2)
O5 C18 C19 122.3(2)
O5 C18 C17 117.8(2)
C19 C18 C17 119.9(2)
O1 C13 C8 123.4(2)
O1 C13 C12 115.1(2)
C8 C13 C12 121.5(2)
C28 C29 C34 108.2(2)
C30 C29 C28 122.0(3)
C30 C29 C34 129.8(3)
C10 C11 H11 119.3
C12 C11 C10 121.4(2)
C12 C11 H11 119.3
C16 C17 C18 119.4(2)
C16 C17 H17 120.3
C18 C17 H17 120.3
C21 C26 H26 121.3
C25 C26 C21 117.4(2)
C25 C26 H26 121.3
C22 C23 H23 121.4
C24 C23 C22 117.2(2)
C24 C23 H23 121.4
C28 C33 H33 121.3
C28 C33 C32 117.4(3)
C32 C33 H33 121.3
O6 C34 C29 108.5(2)
O7 C34 O6 120.8(3)
O7 C34 C29 130.6(3)
C1 C6 C7 122.8(2)
C1 C6 C5 115.8(3)
C5 C6 C7 121.3(2)
C26 C25 H25 119.1
C26 C25 C24 121.8(2)
C24 C25 H25 119.1
C13 C12 H12 120.2
C11 C12 C13 119.6(2)
C11 C12 H12 120.2
O1 C1 C6 122.3(2)
O1 C1 C2 114.4(3)
C2 C1 C6 123.3(3)
C2 C3 C4 116.6(3)
N1 C3 C2 121.4(4)
N1 C3 C4 121.4(3)
N01E C3 C2 120.4(3)
N01E C3 C4 120.1(4)
C23 C24 C25 120.8(2)
C23 C24 H24 119.6
C25 C24 H24 119.6
C6 C5 H5A 118.9
C4 C5 C6 122.2(3)
C4 C5 H5A 118.9
C29 C30 H30 121.4
C29 C30 C31 117.2(3)
C31 C30 H30 121.4
C33 C32 H32 119.2
C31 C32 C33 121.6(3)
C31 C32 H32 119.2
C30 C31 H31 119.5
C32 C31 C30 121.0(3)
C32 C31 H31 119.5
C1 C2 C3 120.4(3)
C1 C2 H2 119.8
C3 C2 H2 119.8
C3 C4 H4 119.2
C5 C4 C3 121.6(3)
C5 C4 H4 119.2
C3 N1 C35 119.6(4)
C3 N1 C37 122.1(4)
C37 N1 C35 118.2(4)
H38A C38 H38B 109.5
H38A C38 H38C 109.5
H38B C38 H38C 109.5
C37 C38 H38A 109.5
C37 C38 H38B 109.5
C37 C38 H38C 109.5
N1 C35 H35A 109.4
N1 C35 H35B 109.4
H35A C35 H35B 108.0
C36 C35 N1 111.2(6)
C36 C35 H35A 109.4
C36 C35 H35B 109.4
N1 C37 C38 116.1(6)
N1 C37 H37A 108.3
N1 C37 H37B 108.3
C38 C37 H37A 108.3
C38 C37 H37B 108.3
H37A C37 H37B 107.4
C35 C36 H36A 109.5
C35 C36 H36B 109.5
C35 C36 H36C 109.5
H36A C36 H36B 109.5
H36A C36 H36C 109.5
H36B C36 H36C 109.5
C3 N01E C1C 117.5(5)
C1A N01E C3 127.1(7)
C1A N01E C1C 110.3(7)
N01E C1A H1A 116.3
N01E C1A C1D 127.3(11)
C1D C1A H1A 116.3
H1BA C1B H1BB 109.5
H1BA C1B H1BC 109.5
H1BB C1B H1BC 109.5
C1C C1B H1BA 109.5
C1C C1B H1BB 109.5
C1C C1B H1BC 109.5
N01E C1C H1CA 110.1
N01E C1C H1CB 110.1
C1B C1C N01E 108.0(8)
C1B C1C H1CA 110.1
C1B C1C H1CB 110.1
H1CA C1C H1CB 108.4
C1A C1D H1DA 109.5
C1A C1D H1DB 109.5
C1A C1D H1DC 109.5
H1DA C1D H1DB 109.5
H1DA C1D H1DC 109.5
H1DB C1D H1DC 109.5
C42 N4 C43 120.8(7)
C42 N4 C44 119.1(6)
C44 N4 C43 120.1(6)
N4 C43 H43A 109.5
N4 C43 H43B 109.5
N4 C43 H43C 109.5
H43A C43 H43B 109.5
H43A C43 H43C 109.5
H43B C43 H43C 109.5
O9 C42 N4 127.9(8)
O9 C42 H42 116.1
N4 C42 H42 116.1
N4 C44 H44A 109.5
N4 C44 H44B 109.5
N4 C44 H44C 109.5
H44A C44 H44B 109.5
H44A C44 H44C 109.5
H44B C44 H44C 109.5
C41 N2 C40 118.0(3)
C39 N2 C41 121.0(3)
C39 N2 C40 120.3(3)
N2 C41 H41A 109.5
N2 C41 H41B 109.5
N2 C41 H41C 109.5
H41A C41 H41B 109.5
H41A C41 H41C 109.5
H41B C41 H41C 109.5
O8 C39 N2 125.7(3)
O8 C39 H39 117.1
N2 C39 H39 117.1
N2 C40 H40A 109.5
N2 C40 H40B 109.5
N2 C40 H40C 109.5
H40A C40 H40B 109.5
H40A C40 H40C 109.5
H40B C40 H40C 109.5
C45 N3 C47 123.5(6)
C45 N3 C46 119.0(6)
C46 N3 C47 117.4(6)
N3 C47 H47A 109.5
N3 C47 H47B 109.5
N3 C47 H47C 109.5
H47A C47 H47B 109.5
H47A C47 H47C 109.5
H47B C47 H47C 109.5
O10 C45 N3 125.3(7)
O10 C45 H45 117.3
N3 C45 H45 117.3
N3 C46 H46A 109.5
N3 C46 H46B 109.5
N3 C46 H46C 109.5
H46A C46 H46B 109.5
H46A C46 H46C 109.5
H46B C46 H46C 109.5
C42' N4' C44' 122.5(16)
C42' N4' C43' 123.3(16)
C43' N4' C44' 107(2)
N4' C44' H44D 109.5
N4' C44' H44E 109.5
N4' C44' H44F 109.5
H44D C44' H44E 109.5
H44D C44' H44F 109.5
H44E C44' H44F 109.5
O9' C42' N4' 121(2)
O9' C42' H42' 119.5
N4' C42' H42' 119.5
N4' C43' H43D 109.5
N4' C43' H43E 109.5
N4' C43' H43F 109.5
H43D C43' H43E 109.5
H43D C43' H43F 109.5
H43E C43' H43F 109.5

loop_
_geom_bond_atom_site_label_1
_geom_bond_atom_site_label_2
_geom_bond_distance
O2 C20 1.372(3)
O2 C9 1.368(3)
O3 C14 1.491(3)
O3 C27 1.366(3)
O6 C7 1.482(3)
O6 C34 1.372(4)
O1 C13 1.365(3)
O1 C1 1.381(4)
O4 C27 1.201(3)
O5 H5 0.8200
O5 C18 1.356(3)
O7 C34 1.201(3)
C21 C14 1.509(3)
C21 C22 1.377(3)
C21 C26 1.391(3)
C20 C15 1.394(3)
C20 C19 1.390(3)
C9 C8 1.407(3)
C9 C10 1.384(3)
C28 C7 1.516(3)
C28 C29 1.384(4)
C28 C33 1.381(4)
C14 C15 1.503(3)
C14 C10 1.507(3)
C22 C27 1.466(3)
C22 C23 1.396(3)
C8 C7 1.511(3)
C8 C13 1.390(4)
C15 C16 1.394(3)
C19 H19 0.9300
C19 C18 1.379(4)
C16 H16 0.9300
C16 C17 1.380(4)
C10 C11 1.400(3)
C7 C6 1.498(3)
C18 C17 1.408(4)
C13 C12 1.394(4)
C29 C34 1.466(4)
C29 C30 1.381(4)
C11 H11 0.9300
C11 C12 1.369(4)
C17 H17 0.9300
C26 H26 0.9300
C26 C25 1.387(4)
C23 H23 0.9300
C23 C24 1.381(4)
C33 H33 0.9300
C33 C32 1.388(4)
C6 C1 1.389(4)
C6 C5 1.400(4)
C25 H25 0.9300
C25 C24 1.392(4)
C12 H12 0.9300
C1 C2 1.382(4)
C3 C2 1.407(5)
C3 C4 1.410(5)
C3 N1 1.396(5)
C3 N01E 1.402(8)
C24 H24 0.9300
C5 H5A 0.9300
C5 C4 1.373(4)
C30 H30 0.9300
C30 C31 1.385(5)
C32 H32 0.9300
C32 C31 1.383(5)
C31 H31 0.9300
C2 H2 0.9300
C4 H4 0.9300
N1 C35 1.549(6)
N1 C37 1.400(6)
C38 H38A 0.9600
C38 H38B 0.9600
C38 H38C 0.9600
C38 C37 1.534(8)
C35 H35A 0.9700
C35 H35B 0.9700
C35 C36 1.474(8)
C37 H37A 0.9700
C37 H37B 0.9700
C36 H36A 0.9600
C36 H36B 0.9600
C36 H36C 0.9600
N01E C1A 1.383(8)
N01E C1C 1.535(8)
C1A H1A 0.9300
C1A C1D 1.426(9)
C1B H1BA 0.9600
C1B H1BB 0.9600
C1B H1BC 0.9600
C1B C1C 1.521(10)
C1C H1CA 0.9700
C1C H1CB 0.9700
C1D H1DA 0.9600
C1D H1DB 0.9600
C1D H1DC 0.9600
O9 C42 1.222(8)
N4 C43 1.424(9)
N4 C42 1.327(9)
N4 C44 1.410(9)
C43 H43A 0.9600
C43 H43B 0.9600
C43 H43C 0.9600
C42 H42 0.9300
C44 H44A 0.9600
C44 H44B 0.9600
C44 H44C 0.9600
O8 C39 1.229(4)
N2 C41 1.450(4)
N2 C39 1.333(4)
N2 C40 1.455(4)
C41 H41A 0.9600
C41 H41B 0.9600
C41 H41C 0.9600
C39 H39 0.9300
C40 H40A 0.9600
C40 H40B 0.9600
C40 H40C 0.9600
O10 C45 1.235(8)
N3 C47 1.450(7)
N3 C45 1.320(9)
N3 C46 1.398(9)
C47 H47A 0.9600
C47 H47B 0.9600
C47 H47C 0.9600
C45 H45 0.9300
C46 H46A 0.9600
C46 H46B 0.9600
C46 H46C 0.9600
O9' C42' 1.221(10)
N4' C44' 1.456(10)
N4' C42' 1.358(10)
N4' C43' 1.444(10)
C44' H44D 0.9600
C44' H44E 0.9600
C44' H44F 0.9600
C42' H42' 0.9300
C43' H43D 0.9600
C43' H43E 0.9600
C43' H43F 0.9600

loop_
_geom_torsion_atom_site_label_1
_geom_torsion_atom_site_label_2
_geom_torsion_atom_site_label_3
_geom_torsion_atom_site_label_4
_geom_torsion
O2 C20 C15 C14 -3.2(3)
O2 C20 C15 C16 -178.4(2)
O2 C20 C19 C18 178.0(2)
O2 C9 C8 C7 1.0(3)
O2 C9 C8 C13 178.4(2)
O2 C9 C10 C14 1.0(4)
O2 C9 C10 C11 -178.3(2)
O3 C14 C15 C20 -116.4(2)
O3 C14 C15 C16 58.6(3)
O3 C14 C10 C9 117.2(2)
O3 C14 C10 C11 -63.5(3)
O6 C7 C6 C1 117.7(3)
O6 C7 C6 C5 -61.2(3)
O1 C13 C12 C11 178.0(3)
O1 C1 C2 C3 179.2(4)
O5 C18 C17 C16 -179.7(2)
C21 C14 C15 C20 131.0(2)
C21 C14 C15 C16 -54.0(3)
C21 C14 C10 C9 -131.3(2)
C21 C14 C10 C11 48.0(3)
C21 C22 C27 O3 2.5(3)
C21 C22 C27 O4 -176.4(3)
C21 C22 C23 C24 1.1(4)
C21 C26 C25 C24 0.4(4)
C20 O2 C9 C8 178.6(2)
C20 O2 C9 C10 -2.9(3)
C20 C15 C16 C17 0.5(4)
C20 C19 C18 O5 -179.0(2)
C20 C19 C18 C17 0.4(4)
C9 O2 C20 C15 4.0(3)
C9 O2 C20 C19 -175.3(2)
C9 C8 C7 O6 58.6(3)
C9 C8 C7 C28 -54.8(3)
C9 C8 C7 C6 176.6(2)
C9 C8 C13 O1 -178.3(2)
C9 C8 C13 C12 0.4(4)
C9 C10 C11 C12 -0.4(4)
C28 C7 C6 C1 -130.2(3)
C28 C7 C6 C5 50.9(3)
C28 C29 C34 O6 4.4(3)
C28 C29 C34 O7 -174.6(3)
C28 C29 C30 C31 0.1(4)
C28 C33 C32 C31 -0.2(5)
C14 O3 C27 O4 177.2(2)
C14 O3 C27 C22 -1.7(3)
C14 C21 C22 C27 -2.2(3)
C14 C21 C22 C23 177.2(2)
C14 C21 C26 C25 -177.8(3)
C14 C15 C16 C17 -174.7(2)
C14 C10 C11 C12 -179.8(2)
C22 C21 C14 O3 1.1(3)
C22 C21 C14 C15 116.6(2)
C22 C21 C14 C10 -113.7(2)
C22 C21 C26 C25 0.9(4)
C22 C23 C24 C25 0.3(4)
C8 C9 C10 C14 179.4(2)
C8 C9 C10 C11 0.0(4)
C8 C7 C6 C1 0.1(3)
C8 C7 C6 C5 -178.8(3)
C8 C13 C12 C11 -0.8(4)
C15 C20 C19 C18 -1.3(4)
C15 C14 C10 C9 -0.1(3)
C15 C14 C10 C11 179.2(2)
C15 C16 C17 C18 -1.3(4)
C19 C20 C15 C14 176.0(2)
C19 C20 C15 C16 0.8(3)
C19 C18 C17 C16 0.9(4)
C10 C9 C8 C7 -177.4(2)
C10 C9 C8 C13 0.0(4)
C10 C14 C15 C20 1.1(3)
C10 C14 C15 C16 176.1(2)
C10 C11 C12 C13 0.8(4)
C27 O3 C14 C21 0.4(2)
C27 O3 C14 C15 -120.7(2)
C27 O3 C14 C10 118.8(2)
C27 C22 C23 C24 -179.6(3)
C7 O6 C34 O7 175.9(3)
C7 O6 C34 C29 -3.3(3)
C7 C28 C29 C34 -3.8(3)
C7 C28 C29 C30 177.8(2)
C7 C28 C33 C32 -177.6(3)
C7 C8 C13 O1 -0.9(4)
C7 C8 C13 C12 177.8(2)
C7 C6 C1 O1 2.1(4)
C7 C6 C1 C2 -178.2(3)
C7 C6 C5 C4 178.0(3)
C13 O1 C1 C6 -3.7(4)
C13 O1 C1 C2 176.6(3)
C13 C8 C7 O6 -118.6(2)
C13 C8 C7 C28 128.0(3)
C13 C8 C7 C6 -0.7(3)
C29 C28 C7 O6 1.8(2)
C29 C28 C7 C8 118.2(2)
C29 C28 C7 C6 -113.8(2)
C29 C28 C33 C32 1.2(4)
C29 C30 C31 C32 0.9(5)
C26 C21 C14 O3 180.0(2)
C26 C21 C14 C15 -64.5(3)
C26 C21 C14 C10 65.1(3)
C26 C21 C22 C27 178.9(2)
C26 C21 C22 C23 -1.7(4)
C26 C25 C24 C23 -1.0(5)
C23 C22 C27 O3 -176.9(3)
C23 C22 C27 O4 4.3(5)
C33 C28 C7 O6 -179.3(2)
C33 C28 C7 C8 -62.9(3)
C33 C28 C7 C6 65.1(3)
C33 C28 C29 C34 177.2(2)
C33 C28 C29 C30 -1.2(4)
C33 C32 C31 C30 -0.9(5)
C34 O6 C7 C28 1.0(2)
C34 O6 C7 C8 -120.9(2)
C34 O6 C7 C6 119.5(2)
C34 C29 C30 C31 -177.9(3)
C6 C1 C2 C3 -0.5(6)
C6 C5 C4 C3 1.0(6)
C1 O1 C13 C8 3.1(4)
C1 O1 C13 C12 -175.7(3)
C1 C6 C5 C4 -1.0(5)
C3 N1 C35 C36 88.0(7)
C3 N1 C37 C38 -59.0(10)
C3 N01E C1A C1D 67(2)
C3 N01E C1C C1B 68.4(15)
C5 C6 C1 O1 -179.0(3)
C5 C6 C1 C2 0.8(5)
C30 C29 C34 O6 -177.3(3)
C30 C29 C34 O7 3.6(5)
C2 C3 C4 C5 -0.7(6)
C2 C3 N1 C35 -6.4(8)
C2 C3 N1 C37 177.6(5)
C2 C3 N01E C1A -26.9(16)
C2 C3 N01E C1C -179.0(9)
C4 C3 C2 C1 0.4(6)
C4 C3 N1 C35 164.3(5)
C4 C3 N1 C37 -11.6(9)
C4 C3 N01E C1A 173.1(10)
C4 C3 N01E C1C 20.9(13)
N1 C3 C2 C1 171.6(5)
N1 C3 C4 C5 -171.9(5)
C35 N1 C37 C38 124.9(8)
C37 N1 C35 C36 -95.9(8)
N01E C3 C2 C1 -160.3(7)
N01E C3 C4 C5 160.1(7)
C1A N01E C1C C1B -88.2(15)
C1C N01E C1A C1D -140(2)
C43 N4 C42 O9 -174.8(7)
C44 N4 C42 O9 2.4(12)
C41 N2 C39 O8 -171.2(3)
C40 N2 C39 O8 -0.1(5)
C47 N3 C45 O10 177.7(7)
C46 N3 C45 O10 -2.4(12)
C44' N4' C42' O9' -13(6)
C43' N4' C42' O9' -161(3)
